data_4335916
loop_
_publ_author_name
'Ryoji Mitsuhashi'
'Takayoshi Suzuki'
'Yukinari Sunatsuki'

_publ_section_title
;
 Four-Electron Oxidative Dehydrogenation Induced by Proton-Coupled
 Electron Transfer in Ruthenium(III) Complex with
 2-(1,4,5,6-Tetrahydropyrimidin-2-yl)phenolate
;
_journal_name_full 'Inorganic Chemistry'
_journal_page_first 10183
_journal_page_last 10190
_journal_paper_doi 10.1021/ic401667v
_journal_volume 52
_journal_year 2013
_chemical_formula_moiety 'C29 H23 N6 O Ru 1+, Cl 1-, 2(C2 H6 N)'
_chemical_formula_sum 'C33 H29 Cl N8 O Ru'
_chemical_formula_weight 690.16
_chemical_name_systematic
; 
 ? 
;
_space_group_IT_number 14
_symmetry_cell_setting monoclinic
_symmetry_space_group_name_Hall '-P 2yn'
_symmetry_space_group_name_H-M 'P 1 21/n 1'
_atom_sites_solution_hydrogens geom
_atom_sites_solution_primary direct
_atom_sites_solution_secondary difmap
_audit_creation_method SHELXL-97
_cell_angle_alpha 90.00
_cell_angle_beta 94.156(5)
_cell_angle_gamma 90.00
_cell_formula_units_Z 4
_cell_length_a 15.013(6)
_cell_length_b 9.100(4)
_cell_length_c 22.073(9)
_cell_measurement_reflns_used 5897
_cell_measurement_temperature 103(2)
_cell_measurement_theta_max 27.48
_cell_measurement_theta_min 3.15
_cell_volume 3008(2)
_computing_cell_refinement CrystalClear
_computing_data_collection 'CrystalClear (Rigaku Inc., 2008)'
_computing_data_reduction CrystalClear
_computing_molecular_graphics 'ortep-3 for win'
_computing_publication_material 'CrystalStructure 4.0 (Rigaku, 2010)'
_computing_structure_refinement 'SHELXL97 (Sheldrick, 2008)'
_computing_structure_solution 'Il Milione (Burla, et al., 2007)'
_diffrn_ambient_temperature 103(2)
_diffrn_detector_area_resol_mean 7.111
_diffrn_measured_fraction_theta_full 0.998
_diffrn_measured_fraction_theta_max 0.998
_diffrn_measurement_device_type 'Rigaku Saturn724'
_diffrn_measurement_method \w
_diffrn_radiation_monochromator graphite
_diffrn_radiation_source 'fine-focus sealed tube'
_diffrn_radiation_type MoK\a
_diffrn_radiation_wavelength 0.71075
_diffrn_reflns_av_R_equivalents 0.1705
_diffrn_reflns_av_sigmaI/netI 0.1438
_diffrn_reflns_limit_h_max 19
_diffrn_reflns_limit_h_min -19
_diffrn_reflns_limit_k_max 11
_diffrn_reflns_limit_k_min -11
_diffrn_reflns_limit_l_max 28
_diffrn_reflns_limit_l_min -28
_diffrn_reflns_number 29869
_diffrn_reflns_theta_full 27.49
_diffrn_reflns_theta_max 27.49
_diffrn_reflns_theta_min 3.15
_exptl_absorpt_coefficient_mu 0.652
_exptl_absorpt_correction_T_max 0.9681
_exptl_absorpt_correction_T_min 0.9376
_exptl_absorpt_correction_type numerical
_exptl_absorpt_process_details 'NUMABS (Rigaku, 1999)'
_exptl_crystal_colour violet
_exptl_crystal_density_diffrn 1.524
_exptl_crystal_description prism
_exptl_crystal_F_000 1408
_exptl_crystal_size_max 0.10
_exptl_crystal_size_mid 0.05
_exptl_crystal_size_min 0.05
_refine_diff_density_max 0.836
_refine_diff_density_min -0.936
_refine_diff_density_rms 0.143
_refine_ls_extinction_method none
_refine_ls_goodness_of_fit_ref 1.101
_refine_ls_hydrogen_treatment mixed
_refine_ls_matrix_type full
_refine_ls_number_parameters 403
_refine_ls_number_reflns 6882
_refine_ls_number_restraints 0
_refine_ls_restrained_S_all 1.101
_refine_ls_R_factor_all 0.1227
_refine_ls_R_factor_gt 0.0827
_refine_ls_shift/su_max 0.001
_refine_ls_shift/su_mean 0.000
_refine_ls_structure_factor_coef Fsqd
_refine_ls_weighting_details 'calc w=1/[\s^2^(Fo^2^)+(0.0200P)^2^+4.5034P] where P=(Fo^2^+2Fc^2^)/3'
_refine_ls_weighting_scheme calc
_refine_ls_wR_factor_gt 0.1363
_refine_ls_wR_factor_ref 0.1515
_reflns_number_gt 5007
_reflns_number_total 6882
_reflns_threshold_expression >2sigma(I)
_cod_data_source_file ic401667v_si_002_03.cif
_cod_data_source_block 3_Cl_2CH3CN
_cod_original_cell_volume 3007(2)
_cod_database_code 4335916

loop_
_symmetry_equiv_pos_as_xyz
'x, y, z'
'-x+1/2, y+1/2, -z+1/2'
'-x, -y, -z'
'x-1/2, -y-1/2, z-1/2'

loop_
_atom_site_label
_atom_site_type_symbol
_atom_site_fract_x
_atom_site_fract_y
_atom_site_fract_z
_atom_site_U_iso_or_equiv
_atom_site_adp_type
_atom_site_occupancy
_atom_site_symmetry_multiplicity
_atom_site_calc_flag
_atom_site_refinement_flags
Ru1 Ru 0.97156(3) 0.02077(5) 0.69314(2) 0.01250(13) Uani 1 1 d .
Cl1 Cl 1.09186(11) -0.36818(16) 0.88997(7) 0.0230(4) Uani 1 1 d .
O1 O 0.9422(2) -0.0368(4) 0.77975(17) 0.0140(8) Uani 1 1 d .
N1 N 1.0417(3) 0.4118(5) 0.7864(2) 0.0170(11) Uani 1 1 d .
N2 N 1.0198(3) 0.2195(5) 0.7268(2) 0.0131(10) Uani 1 1 d .
N3 N 1.0200(3) 0.0678(5) 0.6118(2) 0.0147(10) Uani 1 1 d .
N4 N 1.0947(3) -0.0722(5) 0.7041(2) 0.0165(11) Uani 1 1 d .
N5 N 0.9082(3) -0.1652(5) 0.6610(2) 0.0132(10) Uani 1 1 d .
N6 N 0.8419(3) 0.0926(5) 0.6832(2) 0.0120(10) Uani 1 1 d .
N7 N 1.1257(4) 0.5539(7) 0.5876(3) 0.0431(17) Uani 1 1 d .
N8 N 0.7508(4) 0.2572(6) 0.5360(3) 0.0355(15) Uani 1 1 d .
C1 C 0.9521(4) 0.0408(6) 0.8301(3) 0.0169(13) Uani 1 1 d .
C2 C 0.9298(4) -0.0289(7) 0.8845(3) 0.0178(12) Uani 1 1 d .
H2 H 0.9122 -0.1292 0.8829 0.021 Uiso 1 1 calc R
C3 C 0.9325(4) 0.0425(6) 0.9391(3) 0.0196(13) Uani 1 1 d .
H3 H 0.9149 -0.0076 0.9741 0.024 Uiso 1 1 calc R
C4 C 0.9610(4) 0.1888(7) 0.9439(3) 0.0202(14) Uani 1 1 d .
H4 H 0.9621 0.2394 0.9816 0.024 Uiso 1 1 calc R
C5 C 0.9875(4) 0.2576(6) 0.8926(3) 0.0185(13) Uani 1 1 d .
H5 H 1.0095 0.3554 0.8959 0.022 Uiso 1 1 calc R
C6 C 0.9831(4) 0.1882(6) 0.8353(3) 0.0158(12) Uani 1 1 d .
C7 C 1.0131(4) 0.2697(6) 0.7835(3) 0.0150(12) Uani 1 1 d .
C8 C 1.0679(4) 0.4514(6) 0.7311(3) 0.0172(13) Uani 1 1 d .
H8 H 1.0918 0.5438 0.7205 0.021 Uiso 1 1 calc R
C9 C 1.0537(4) 0.3340(6) 0.6939(3) 0.0169(13) Uani 1 1 d .
H9 H 1.0651 0.3306 0.6521 0.020 Uiso 1 1 calc R
C10 C 0.9776(4) 0.1467(6) 0.5662(3) 0.0192(13) Uani 1 1 d .
H10 H 0.9162 0.1698 0.5687 0.023 Uiso 1 1 calc R
C11 C 1.0200(4) 0.1950(7) 0.5161(3) 0.0234(14) Uani 1 1 d .
H11 H 0.9880 0.2487 0.4847 0.028 Uiso 1 1 calc R
C12 C 1.1102(4) 0.1636(7) 0.5127(3) 0.0238(14) Uani 1 1 d .
H12 H 1.1411 0.1990 0.4796 0.029 Uiso 1 1 calc R
C13 C 1.1546(4) 0.0801(7) 0.5579(3) 0.0212(14) Uani 1 1 d .
H13 H 1.2158 0.0558 0.5558 0.025 Uiso 1 1 calc R
C14 C 1.1077(4) 0.0324(6) 0.6066(3) 0.0155(12) Uani 1 1 d .
C15 C 1.1477(4) -0.0567(6) 0.6572(3) 0.0158(12) Uani 1 1 d .
C16 C 1.2304(4) -0.1266(7) 0.6574(3) 0.0233(14) Uani 1 1 d .
H16 H 1.2672 -0.1143 0.6245 0.028 Uiso 1 1 calc R
C17 C 1.2578(4) -0.2149(6) 0.7068(3) 0.0231(14) Uani 1 1 d .
H17 H 1.3127 -0.2670 0.7073 0.028 Uiso 1 1 calc R
C18 C 1.2050(4) -0.2260(6) 0.7548(3) 0.0211(14) Uani 1 1 d .
H18 H 1.2244 -0.2830 0.7893 0.025 Uiso 1 1 calc R
C19 C 1.1244(4) -0.1551(6) 0.7530(3) 0.0138(12) Uani 1 1 d .
H19 H 1.0885 -0.1638 0.7865 0.017 Uiso 1 1 calc R
C20 C 0.9461(4) -0.2886(6) 0.6413(3) 0.0167(13) Uani 1 1 d .
H20 H 1.0094 -0.2937 0.6430 0.020 Uiso 1 1 calc R
C21 C 0.8981(4) -0.4077(6) 0.6188(3) 0.0185(13) Uani 1 1 d .
H21 H 0.9279 -0.4914 0.6043 0.022 Uiso 1 1 calc R
C22 C 0.8053(4) -0.4040(6) 0.6175(3) 0.0196(14) Uani 1 1 d .
H22 H 0.7709 -0.4864 0.6034 0.023 Uiso 1 1 calc R
C23 C 0.7641(4) -0.2788(6) 0.6369(3) 0.0171(13) Uani 1 1 d .
H23 H 0.7009 -0.2737 0.6361 0.021 Uiso 1 1 calc R
C24 C 0.8166(4) -0.1592(6) 0.6580(2) 0.0145(12) Uani 1 1 d .
C25 C 0.7793(4) -0.0171(6) 0.6743(2) 0.0136(11) Uani 1 1 d .
C26 C 0.6890(4) 0.0087(6) 0.6813(2) 0.0155(12) Uani 1 1 d .
H26 H 0.6473 -0.0698 0.6774 0.019 Uiso 1 1 calc R
C27 C 0.6607(4) 0.1489(7) 0.6938(3) 0.0194(13) Uani 1 1 d .
H27 H 0.5994 0.1687 0.6982 0.023 Uiso 1 1 calc R
C28 C 0.7237(4) 0.2605(6) 0.6998(3) 0.0191(13) Uani 1 1 d .
H28 H 0.7056 0.3583 0.7078 0.023 Uiso 1 1 calc R
C29 C 0.8130(4) 0.2291(6) 0.6942(2) 0.0152(12) Uani 1 1 d .
H29 H 0.8553 0.3068 0.6983 0.018 Uiso 1 1 calc R
C30 C 1.2889(5) 0.4773(9) 0.5764(4) 0.053(2) Uani 1 1 d .
H30A H 1.2971 0.3749 0.5892 0.064 Uiso 1 1 calc R
H30B H 1.3287 0.5407 0.6020 0.064 Uiso 1 1 calc R
H30C H 1.3030 0.4872 0.5339 0.064 Uiso 1 1 calc R
C31 C 1.1975(5) 0.5203(7) 0.5822(3) 0.0323(17) Uani 1 1 d .
C32 C 0.6242(4) 0.0612(7) 0.5307(3) 0.0272(15) Uani 1 1 d .
H32A H 0.6060 0.0404 0.4881 0.033 Uiso 1 1 calc R
H32B H 0.5730 0.0993 0.5510 0.033 Uiso 1 1 calc R
H32C H 0.6457 -0.0293 0.5509 0.033 Uiso 1 1 calc R
C33 C 0.6954(5) 0.1703(7) 0.5341(3) 0.0279(16) Uani 1 1 d .
H1 H 1.048(4) 0.461(7) 0.815(3) 0.03(2) Uiso 1 1 d .

loop_
_atom_site_aniso_label
_atom_site_aniso_U_11
_atom_site_aniso_U_22
_atom_site_aniso_U_33
_atom_site_aniso_U_23
_atom_site_aniso_U_13
_atom_site_aniso_U_12
Ru1 0.0124(3) 0.0108(2) 0.0142(2) -0.00014(19) 0.00032(18) -0.00031(19)
Cl1 0.0295(9) 0.0172(7) 0.0222(8) -0.0018(6) 0.0010(7) -0.0038(6)
O1 0.015(2) 0.0106(18) 0.017(2) -0.0012(15) 0.0012(17) -0.0032(15)
N1 0.021(3) 0.014(2) 0.016(3) -0.003(2) -0.001(2) 0.000(2)
N2 0.005(2) 0.016(2) 0.018(3) 0.0015(19) -0.002(2) -0.0010(18)
N3 0.015(3) 0.012(2) 0.017(3) -0.0003(18) -0.003(2) 0.0000(19)
N4 0.018(3) 0.011(2) 0.021(3) -0.0025(19) 0.003(2) -0.0044(19)
N5 0.013(3) 0.010(2) 0.017(3) 0.0000(18) 0.000(2) 0.0012(18)
N6 0.010(3) 0.015(2) 0.011(2) -0.0030(18) -0.001(2) -0.0004(18)
N7 0.042(4) 0.040(4) 0.051(4) 0.011(3) 0.023(4) 0.008(3)
N8 0.032(4) 0.029(3) 0.045(4) 0.004(3) 0.004(3) -0.003(3)
C1 0.013(3) 0.014(3) 0.024(3) 0.001(2) 0.003(3) 0.002(2)
C2 0.013(3) 0.021(3) 0.019(3) 0.002(2) 0.001(3) -0.003(2)
C3 0.016(3) 0.025(3) 0.018(3) 0.005(2) 0.002(3) -0.001(2)
C4 0.019(4) 0.028(3) 0.013(3) -0.006(2) 0.003(3) 0.001(3)
C5 0.014(3) 0.018(3) 0.023(3) -0.001(2) 0.001(3) 0.001(2)
C6 0.010(3) 0.016(3) 0.021(3) 0.003(2) -0.001(3) 0.005(2)
C7 0.010(3) 0.013(3) 0.021(3) -0.001(2) -0.006(3) 0.000(2)
C8 0.014(3) 0.017(3) 0.020(3) 0.001(2) -0.003(3) -0.003(2)
C9 0.016(3) 0.021(3) 0.012(3) 0.005(2) -0.003(3) -0.001(2)
C10 0.022(4) 0.014(3) 0.022(3) -0.002(2) 0.001(3) -0.004(2)
C11 0.030(4) 0.024(3) 0.016(3) 0.001(2) 0.001(3) -0.001(3)
C12 0.027(4) 0.029(3) 0.015(3) 0.000(3) 0.005(3) -0.001(3)
C13 0.019(4) 0.026(3) 0.019(3) -0.003(3) 0.007(3) -0.002(3)
C14 0.013(3) 0.013(3) 0.021(3) 0.001(2) 0.001(2) 0.000(2)
C15 0.011(3) 0.016(3) 0.020(3) -0.001(2) 0.001(3) -0.001(2)
C16 0.014(3) 0.022(3) 0.035(4) 0.001(3) 0.008(3) -0.003(3)
C17 0.014(3) 0.020(3) 0.035(4) 0.000(3) -0.004(3) 0.001(2)
C18 0.017(4) 0.018(3) 0.027(4) 0.004(3) -0.005(3) -0.002(2)
C19 0.010(3) 0.013(3) 0.017(3) 0.001(2) -0.004(2) -0.005(2)
C20 0.019(3) 0.013(3) 0.019(3) 0.002(2) 0.002(3) 0.002(2)
C21 0.017(3) 0.014(3) 0.025(3) -0.001(2) 0.001(3) 0.000(2)
C22 0.028(4) 0.011(3) 0.019(3) 0.000(2) -0.002(3) -0.005(2)
C23 0.010(3) 0.018(3) 0.023(3) 0.000(2) 0.004(3) -0.004(2)
C24 0.020(3) 0.013(3) 0.012(3) 0.002(2) 0.003(2) 0.003(2)
C25 0.014(3) 0.017(3) 0.010(3) 0.002(2) 0.000(2) 0.001(2)
C26 0.011(3) 0.021(3) 0.015(3) 0.000(2) 0.001(2) -0.007(2)
C27 0.016(4) 0.026(3) 0.016(3) 0.000(2) 0.003(3) 0.003(3)
C28 0.024(4) 0.019(3) 0.015(3) -0.002(2) 0.003(3) 0.003(2)
C29 0.020(3) 0.013(3) 0.013(3) -0.003(2) -0.002(3) 0.001(2)
C30 0.046(5) 0.047(5) 0.069(6) 0.023(4) 0.018(5) 0.016(4)
C31 0.038(4) 0.020(3) 0.041(4) 0.010(3) 0.021(4) 0.005(3)
C32 0.030(4) 0.028(4) 0.023(3) 0.004(3) -0.002(3) -0.009(3)
C33 0.031(4) 0.022(3) 0.031(4) -0.001(3) 0.007(3) 0.008(3)

loop_
_atom_type_symbol
_atom_type_description
_atom_type_scat_dispersion_real
_atom_type_scat_dispersion_imag
_atom_type_scat_source
C C 0.0033 0.0016 'International Tables Vol C Tables 4.2.6.8 and 6.1.1.4'
H H 0.0000 0.0000 'International Tables Vol C Tables 4.2.6.8 and 6.1.1.4'
Cl Cl 0.1484 0.1585 'International Tables Vol C Tables 4.2.6.8 and 6.1.1.4'
N N 0.0061 0.0033 'International Tables Vol C Tables 4.2.6.8 and 6.1.1.4'
O O 0.0106 0.0060 'International Tables Vol C Tables 4.2.6.8 and 6.1.1.4'
Ru Ru -1.2594 0.8363 'International Tables Vol C Tables 4.2.6.8 and 6.1.1.4'

loop_
_geom_angle_atom_site_label_1
_geom_angle_atom_site_label_2
_geom_angle_atom_site_label_3
_geom_angle
N3 Ru1 N4 79.15(19)
N3 Ru1 N5 93.15(18)
N4 Ru1 N5 95.35(18)
N3 Ru1 N6 103.66(18)
N4 Ru1 N6 173.93(18)
N5 Ru1 N6 79.20(18)
N3 Ru1 O1 171.17(17)
N4 Ru1 O1 92.17(17)
N5 Ru1 O1 89.22(16)
N6 Ru1 O1 85.13(16)
N3 Ru1 N2 89.66(18)
N4 Ru1 N2 91.67(18)
N5 Ru1 N2 172.81(18)
N6 Ru1 N2 93.71(18)
O1 Ru1 N2 88.99(16)
C1 O1 Ru1 128.9(3)
C8 N1 C7 108.7(5)
C8 N1 H1 124(5)
C7 N1 H1 127(5)
C7 N2 C9 106.7(5)
C7 N2 Ru1 125.7(4)
C9 N2 Ru1 127.0(4)
C10 N3 C14 117.7(5)
C10 N3 Ru1 126.1(4)
C14 N3 Ru1 115.7(4)
C15 N4 C19 118.9(5)
C15 N4 Ru1 116.4(4)
C19 N4 Ru1 124.5(4)
C20 N5 C24 117.6(5)
C20 N5 Ru1 127.3(4)
C24 N5 Ru1 115.0(3)
C29 N6 C25 118.0(5)
C29 N6 Ru1 126.3(4)
C25 N6 Ru1 114.7(4)
O1 C1 C2 117.1(5)
O1 C1 C6 126.3(5)
C2 C1 C6 116.6(5)
C3 C2 C1 122.7(6)
C3 C2 H2 118.7
C1 C2 H2 118.7
C2 C3 C4 120.5(5)
C2 C3 H3 119.7
C4 C3 H3 119.7
C5 C4 C3 118.4(5)
C5 C4 H4 120.8
C3 C4 H4 120.8
C4 C5 C6 122.4(6)
C4 C5 H5 118.8
C6 C5 H5 118.8
C5 C6 C1 119.3(5)
C5 C6 C7 118.5(5)
C1 C6 C7 122.2(5)
N2 C7 N1 108.7(5)
N2 C7 C6 127.3(5)
N1 C7 C6 124.0(5)
C9 C8 N1 107.0(5)
C9 C8 H8 126.5
N1 C8 H8 126.5
C8 C9 N2 108.8(5)
C8 C9 H9 125.6
N2 C9 H9 125.6
N3 C10 C11 122.8(6)
N3 C10 H10 118.6
C11 C10 H10 118.6
C10 C11 C12 118.9(6)
C10 C11 H11 120.5
C12 C11 H11 120.5
C13 C12 C11 119.5(6)
C13 C12 H12 120.2
C11 C12 H12 120.2
C12 C13 C14 118.8(6)
C12 C13 H13 120.6
C14 C13 H13 120.6
N3 C14 C13 122.3(5)
N3 C14 C15 114.1(5)
C13 C14 C15 123.7(5)
N4 C15 C16 121.4(5)
N4 C15 C14 113.9(5)
C16 C15 C14 124.6(5)
C17 C16 C15 118.5(6)
C17 C16 H16 120.7
C15 C16 H16 120.7
C18 C17 C16 119.5(6)
C18 C17 H17 120.2
C16 C17 H17 120.2
C19 C18 C17 120.1(6)
C19 C18 H18 119.9
C17 C18 H18 119.9
N4 C19 C18 121.4(5)
N4 C19 H19 119.3
C18 C19 H19 119.3
N5 C20 C21 123.5(6)
N5 C20 H20 118.2
C21 C20 H20 118.2
C20 C21 C22 119.1(5)
C20 C21 H21 120.5
C22 C21 H21 120.5
C23 C22 C21 119.0(5)
C23 C22 H22 120.5
C21 C22 H22 120.5
C22 C23 C24 119.4(6)
C22 C23 H23 120.3
C24 C23 H23 120.3
N5 C24 C23 121.4(5)
N5 C24 C25 115.1(5)
C23 C24 C25 123.4(5)
N6 C25 C26 121.4(5)
N6 C25 C24 113.9(5)
C26 C25 C24 124.6(5)
C27 C26 C25 119.6(5)
C27 C26 H26 120.2
C25 C26 H26 120.2
C26 C27 C28 118.6(6)
C26 C27 H27 120.7
C28 C27 H27 120.7
C27 C28 C29 119.8(5)
C27 C28 H28 120.1
C29 C28 H28 120.1
N6 C29 C28 122.3(5)
N6 C29 H29 118.8
C28 C29 H29 118.8
C31 C30 H30A 109.5
C31 C30 H30B 109.5
H30A C30 H30B 109.5
C31 C30 H30C 109.5
H30A C30 H30C 109.5
H30B C30 H30C 109.5
N7 C31 C30 179.0(8)
C33 C32 H32A 109.5
C33 C32 H32B 109.5
H32A C32 H32B 109.5
C33 C32 H32C 109.5
H32A C32 H32C 109.5
H32B C32 H32C 109.5
N8 C33 C32 179.0(8)

loop_
_geom_bond_atom_site_label_1
_geom_bond_atom_site_label_2
_geom_bond_distance
Ru1 N3 2.031(5)
Ru1 N4 2.031(5)
Ru1 N5 2.044(5)
Ru1 N6 2.050(5)
Ru1 O1 2.061(4)
Ru1 N2 2.066(5)
O1 C1 1.315(7)
N1 C8 1.358(7)
N1 C7 1.362(7)
N1 H1 0.78(6)
N2 C7 1.344(7)
N2 C9 1.387(7)
N3 C10 1.357(7)
N3 C14 1.368(7)
N4 C15 1.359(7)
N4 C19 1.366(7)
N5 C20 1.345(7)
N5 C24 1.372(7)
N6 C29 1.344(7)
N6 C25 1.376(7)
N7 C31 1.136(8)
N8 C33 1.146(8)
C1 C2 1.420(8)
C1 C6 1.421(8)
C2 C3 1.367(8)
C2 H2 0.9500
C3 C4 1.400(8)
C3 H3 0.9500
C4 C5 1.378(8)
C4 H4 0.9500
C5 C6 1.410(8)
C5 H5 0.9500
C6 C7 1.462(8)
C8 C9 1.355(8)
C8 H8 0.9500
C9 H9 0.9500
C10 C11 1.386(8)
C10 H10 0.9500
C11 C12 1.391(9)
C11 H11 0.9500
C12 C13 1.385(8)
C12 H12 0.9500
C13 C14 1.395(8)
C13 H13 0.9500
C14 C15 1.473(8)
C15 C16 1.394(8)
C16 C17 1.394(9)
C16 H16 0.9500
C17 C18 1.372(8)
C17 H17 0.9500
C18 C19 1.369(8)
C18 H18 0.9500
C19 H19 0.9500
C20 C21 1.374(8)
C20 H20 0.9500
C21 C22 1.391(8)
C21 H21 0.9500
C22 C23 1.379(8)
C22 H22 0.9500
C23 C24 1.404(8)
C23 H23 0.9500
C24 C25 1.464(7)
C25 C26 1.395(7)
C26 C27 1.379(8)
C26 H26 0.9500
C27 C28 1.387(8)
C27 H27 0.9500
C28 C29 1.385(8)
C28 H28 0.9500
C29 H29 0.9500
C30 C31 1.441(10)
C30 H30A 0.9800
C30 H30B 0.9800
C30 H30C 0.9800
C32 C33 1.456(9)
C32 H32A 0.9800
C32 H32B 0.9800
C32 H32C 0.9800

loop_
_geom_hbond_atom_site_label_D
_geom_hbond_atom_site_label_H
_geom_hbond_atom_site_label_A
_geom_hbond_distance_DH
_geom_hbond_distance_HA
_geom_hbond_distance_DA
_geom_hbond_angle_DHA
_geom_hbond_site_symmetry_A
N1 H1 Cl1 0.78 2.33(7) 3.091(6) 167(7) 1_565

loop_
_geom_torsion_atom_site_label_1
_geom_torsion_atom_site_label_2
_geom_torsion_atom_site_label_3
_geom_torsion_atom_site_label_4
_geom_torsion
N3 Ru1 O1 C1 83.6(12)
N4 Ru1 O1 C1 93.9(5)
N5 Ru1 O1 C1 -170.8(5)
N6 Ru1 O1 C1 -91.5(5)
N2 Ru1 O1 C1 2.3(5)
N3 Ru1 N2 C7 -179.3(5)
N4 Ru1 N2 C7 -100.1(5)
N5 Ru1 N2 C7 67.6(16)
N6 Ru1 N2 C7 77.1(5)
O1 Ru1 N2 C7 -8.0(4)
N3 Ru1 N2 C9 10.3(5)
N4 Ru1 N2 C9 89.4(5)
N5 Ru1 N2 C9 -102.8(15)
N6 Ru1 N2 C9 -93.4(5)
O1 Ru1 N2 C9 -178.4(5)
N4 Ru1 N3 C10 -177.5(5)
N5 Ru1 N3 C10 87.6(5)
N6 Ru1 N3 C10 8.0(5)
O1 Ru1 N3 C10 -167.0(9)
N2 Ru1 N3 C10 -85.8(5)
N4 Ru1 N3 C14 -6.6(4)
N5 Ru1 N3 C14 -101.4(4)
N6 Ru1 N3 C14 178.9(4)
O1 Ru1 N3 C14 3.9(13)
N2 Ru1 N3 C14 85.2(4)
N3 Ru1 N4 C15 1.9(4)
N5 Ru1 N4 C15 94.0(4)
N6 Ru1 N4 C15 120.0(17)
O1 Ru1 N4 C15 -176.5(4)
N2 Ru1 N4 C15 -87.5(4)
N3 Ru1 N4 C19 -173.9(5)
N5 Ru1 N4 C19 -81.7(4)
N6 Ru1 N4 C19 -55.7(19)
O1 Ru1 N4 C19 7.7(4)
N2 Ru1 N4 C19 96.8(4)
N3 Ru1 N5 C20 65.5(5)
N4 Ru1 N5 C20 -13.9(5)
N6 Ru1 N5 C20 168.8(5)
O1 Ru1 N5 C20 -106.0(5)
N2 Ru1 N5 C20 178(31)
N3 Ru1 N5 C24 -112.6(4)
N4 Ru1 N5 C24 168.0(4)
N6 Ru1 N5 C24 -9.3(4)
O1 Ru1 N5 C24 75.9(4)
N2 Ru1 N5 C24 0.3(17)
N3 Ru1 N6 C29 -87.5(5)
N4 Ru1 N6 C29 155.5(16)
N5 Ru1 N6 C29 -178.2(5)
O1 Ru1 N6 C29 91.7(5)
N2 Ru1 N6 C29 3.0(5)
N3 Ru1 N6 C25 104.0(4)
N4 Ru1 N6 C25 -13.0(19)
N5 Ru1 N6 C25 13.3(4)
O1 Ru1 N6 C25 -76.8(4)
N2 Ru1 N6 C25 -165.5(4)
Ru1 O1 C1 C2 -177.4(4)
Ru1 O1 C1 C6 2.7(8)
O1 C1 C2 C3 -176.3(5)
C6 C1 C2 C3 3.6(9)
C1 C2 C3 C4 -2.2(9)
C2 C3 C4 C5 -1.1(9)
C3 C4 C5 C6 2.9(9)
C4 C5 C6 C1 -1.4(9)
C4 C5 C6 C7 -179.7(5)
O1 C1 C6 C5 178.2(5)
C2 C1 C6 C5 -1.8(8)
O1 C1 C6 C7 -3.6(9)
C2 C1 C6 C7 176.4(5)
C9 N2 C7 N1 0.2(6)
Ru1 N2 C7 N1 -171.9(4)
C9 N2 C7 C6 -178.1(6)
Ru1 N2 C7 C6 9.8(8)
C8 N1 C7 N2 -0.8(7)
C8 N1 C7 C6 177.5(5)
C5 C6 C7 N2 175.1(5)
C1 C6 C7 N2 -3.2(9)
C5 C6 C7 N1 -3.0(9)
C1 C6 C7 N1 178.8(5)
C7 N1 C8 C9 1.2(7)
N1 C8 C9 N2 -1.1(7)
C7 N2 C9 C8 0.6(6)
Ru1 N2 C9 C8 172.5(4)
C14 N3 C10 C11 -1.7(8)
Ru1 N3 C10 C11 169.1(4)
N3 C10 C11 C12 -1.0(9)
C10 C11 C12 C13 2.5(9)
C11 C12 C13 C14 -1.4(9)
C10 N3 C14 C13 2.9(8)
Ru1 N3 C14 C13 -168.8(4)
C10 N3 C14 C15 -178.3(5)
Ru1 N3 C14 C15 9.9(6)
C12 C13 C14 N3 -1.4(9)
C12 C13 C14 C15 180.0(5)
C19 N4 C15 C16 1.7(8)
Ru1 N4 C15 C16 -174.3(4)
C19 N4 C15 C14 178.8(5)
Ru1 N4 C15 C14 2.8(6)
N3 C14 C15 N4 -8.3(7)
C13 C14 C15 N4 170.5(5)
N3 C14 C15 C16 168.8(5)
C13 C14 C15 C16 -12.5(9)
N4 C15 C16 C17 0.6(9)
C14 C15 C16 C17 -176.2(6)
C15 C16 C17 C18 -2.6(9)
C16 C17 C18 C19 2.4(9)
C15 N4 C19 C18 -1.9(8)
Ru1 N4 C19 C18 173.7(4)
C17 C18 C19 N4 -0.1(8)
C24 N5 C20 C21 -0.2(8)
Ru1 N5 C20 C21 -178.2(4)
N5 C20 C21 C22 -1.8(9)
C20 C21 C22 C23 2.1(9)
C21 C22 C23 C24 -0.6(9)
C20 N5 C24 C23 1.8(8)
Ru1 N5 C24 C23 -179.9(4)
C20 N5 C24 C25 -174.1(5)
Ru1 N5 C24 C25 4.1(6)
C22 C23 C24 N5 -1.5(9)
C22 C23 C24 C25 174.2(5)
C29 N6 C25 C26 -5.1(8)
Ru1 N6 C25 C26 164.4(4)
C29 N6 C25 C24 175.6(5)
Ru1 N6 C25 C24 -14.9(6)
N5 C24 C25 N6 7.1(7)
C23 C24 C25 N6 -168.8(5)
N5 C24 C25 C26 -172.2(5)
C23 C24 C25 C26 11.9(9)
N6 C25 C26 C27 3.9(8)
C24 C25 C26 C27 -176.8(5)
C25 C26 C27 C28 -0.7(8)
C26 C27 C28 C29 -1.1(9)
C25 N6 C29 C28 3.3(8)
Ru1 N6 C29 C28 -164.9(4)
C27 C28 C29 N6 -0.2(9)
